data_4502977
loop_
_publ_author_name
'Kounavi, Konstantina A.'
'Manos, Manolis J.'
'Moushi, Eleni E.'
'Kitos, Alexandros A.'
'Papatriantafyllopoulou, Constantina'
'Tasiopoulos, Anastasios J.'
'Nastopoulos, Vassilios'

_publ_section_title
;
 A Systematic Evaluation of the Interplay of Weak and Strong
 Supramolecular Interactions in a Series of Co(II) and Zn(II) Complexes
 Tuned by Ligand Modification
;
_journal_issue 1
_journal_name_full 'Crystal Growth &amp; Design'
_journal_page_first 429
_journal_paper_doi 10.1021/cg201271p
_journal_volume 12
_journal_year 2012
_chemical_formula_moiety 'C30 H24 Cl2 N4 Zn, H2 O'
_chemical_formula_sum 'C30 H26 Cl2 N4 O Zn'
_chemical_formula_weight 594.84
_space_group_IT_number 2
_symmetry_cell_setting triclinic
_symmetry_space_group_name_Hall '-P 1'
_symmetry_space_group_name_H-M 'P -1'
_atom_sites_solution_hydrogens geom
_atom_sites_solution_primary direct
_atom_sites_solution_secondary difmap
_audit_creation_method SHELXL-97
_cell_angle_alpha 73.575(3)
_cell_angle_beta 86.395(3)
_cell_angle_gamma 79.006(3)
_cell_formula_units_Z 4
_cell_length_a 12.4444(5)
_cell_length_b 14.5245(5)
_cell_length_c 16.6375(5)
_cell_measurement_reflns_used 12446
_cell_measurement_temperature 100(2)
_cell_measurement_theta_max 28.9164
_cell_measurement_theta_min 2.8982
_cell_volume 2831.42(18)
_computing_cell_refinement 'CrysAlis RED (Oxford Diffraction, 2009)'
_computing_data_collection 'CrysAlis CCD (Oxford Diffraction, 2009)'
_computing_data_reduction 'CrysAlis RED (Oxford Diffraction, 2009)'
_computing_molecular_graphics
;ORTEP-3 for Windows (Farrugia, 1997); PLATON (Spek, 1990);
MERCURY (Bruno et al. 2002)
;
_computing_publication_material 'WINGX (Farrugia, 1999)'
_computing_structure_refinement 'SHELXL-97 (Sheldrick, 1997)'
_computing_structure_solution 'SIR92 (Altomare et al., 1994)'
_diffrn_ambient_temperature 100(2)
_diffrn_detector_area_resol_mean 10.4223
_diffrn_measured_fraction_theta_full 0.998
_diffrn_measured_fraction_theta_max 0.998
_diffrn_measurement_device_type 'Oxford Diffraction SuperNova with Atlas detector'
_diffrn_measurement_method '\w scans'
_diffrn_radiation_monochromator mirror
_diffrn_radiation_source 'SuperNova (Mo) X-ray Source'
_diffrn_radiation_type MoK\a
_diffrn_radiation_wavelength 0.71073
_diffrn_reflns_av_R_equivalents 0.0347
_diffrn_reflns_av_sigmaI/netI 0.0571
_diffrn_reflns_limit_h_max 15
_diffrn_reflns_limit_h_min -15
_diffrn_reflns_limit_k_max 18
_diffrn_reflns_limit_k_min -18
_diffrn_reflns_limit_l_max 20
_diffrn_reflns_limit_l_min -20
_diffrn_reflns_number 26388
_diffrn_reflns_theta_full 26.50
_diffrn_reflns_theta_max 26.50
_diffrn_reflns_theta_min 2.90
_exptl_absorpt_coefficient_mu 1.086
_exptl_absorpt_correction_T_max 1.0000
_exptl_absorpt_correction_T_min 0.7917
_exptl_absorpt_correction_type multi-scan
_exptl_absorpt_process_details
;
CrysAlisPro, Oxford Diffraction Ltd.,
Version 1.171.33.66 (release 28-04-2010 CrysAlis171 .NET)
(compiled Apr 28 2010,14:27:37)
Empirical absorption correction using spherical harmonics,
implemented in SCALE3 ABSPACK scaling algorithm.
;
_exptl_crystal_colour colourless
_exptl_crystal_density_diffrn 1.395
_exptl_crystal_density_method 'not measured'
_exptl_crystal_description block
_exptl_crystal_F_000 1224
_exptl_crystal_size_max 0.20
_exptl_crystal_size_mid 0.17
_exptl_crystal_size_min 0.10
_refine_diff_density_max 0.965
_refine_diff_density_min -0.507
_refine_diff_density_rms 0.080
_refine_ls_extinction_method none
_refine_ls_goodness_of_fit_ref 0.982
_refine_ls_hydrogen_treatment mixed
_refine_ls_matrix_type full
_refine_ls_number_parameters 709
_refine_ls_number_reflns 11727
_refine_ls_number_restraints 13
_refine_ls_restrained_S_all 0.982
_refine_ls_R_factor_all 0.0614
_refine_ls_R_factor_gt 0.0386
_refine_ls_shift/su_max 0.001
_refine_ls_shift/su_mean 0.000
_refine_ls_structure_factor_coef Fsqd
_refine_ls_weighting_details 'calc w=1/[\s^2^(Fo^2^)+(0.0561P)^2^] where P=(Fo^2^+2Fc^2^)/3'
_refine_ls_weighting_scheme calc
_refine_ls_wR_factor_gt 0.0969
_refine_ls_wR_factor_ref 0.1016
_reflns_number_gt 8205
_reflns_number_total 11727
_reflns_threshold_expression >2\s(I)
_cod_data_source_file cg201271p_si_002.cif
_cod_data_source_block 16-{ZnCl2{HL'}2_H2O}2
_cod_database_code 4502977

loop_
_symmetry_equiv_pos_as_xyz
'x, y, z'
'-x, -y, -z'

loop_
_atom_site_label
_atom_site_type_symbol
_atom_site_fract_x
_atom_site_fract_y
_atom_site_fract_z
_atom_site_U_iso_or_equiv
_atom_site_adp_type
_atom_site_occupancy
_atom_site_symmetry_multiplicity
_atom_site_calc_flag
_atom_site_refinement_flags
C2A C 0.1198(2) 0.66008(18) 0.68283(16) 0.0171(6) Uani 1 1 d .
H2A H 0.0443 0.6661 0.6797 0.021 Uiso 1 1 calc R
C2B C 0.1522(2) 0.25590(19) 0.74024(16) 0.0159(6) Uani 1 1 d .
H2B H 0.1422 0.2331 0.7978 0.019 Uiso 1 1 calc R
C2C C 0.8941(2) 0.24976(19) 0.75422(16) 0.0160(6) Uani 1 1 d .
H2C H 0.9126 0.2720 0.6979 0.019 Uiso 1 1 calc R
C2D C 0.9033(2) -0.14946(19) 0.80969(15) 0.0153(6) Uani 1 1 d .
H2D H 0.9793 -0.1652 0.8076 0.018 Uiso 1 1 calc R
C4A C 0.2923(2) 0.59839(19) 0.70499(15) 0.0163(6) Uani 1 1 d .
C4B C 0.1782(2) 0.34903(19) 0.61566(15) 0.0146(6) Uani 1 1 d .
C4C C 0.8503(2) 0.15777(19) 0.87523(15) 0.0132(5) Uani 1 1 d .
C4D C 0.7355(2) -0.06887(19) 0.79313(15) 0.0140(6) Uani 1 1 d .
C5A C 0.2839(2) 0.6975(2) 0.67099(16) 0.0176(6) Uani 1 1 d .
C5B C 0.1745(2) 0.25901(18) 0.60658(15) 0.0123(5) Uani 1 1 d .
C5C C 0.8529(2) 0.24796(18) 0.88548(15) 0.0131(5) Uani 1 1 d .
C5D C 0.7313(2) -0.16336(19) 0.83761(15) 0.0150(6) Uani 1 1 d .
C7A C 0.3909(2) 0.5263(2) 0.73721(16) 0.0176(6) Uani 1 1 d .
C7B C 0.2019(2) 0.43892(19) 0.55336(15) 0.0171(6) Uani 1 1 d .
C7C C 0.8185(2) 0.06924(18) 0.93402(15) 0.0139(6) Uani 1 1 d .
C7D C 0.6458(2) 0.01312(19) 0.75952(16) 0.0174(6) Uani 1 1 d .
C8A C 0.4118(2) 0.4351(2) 0.72303(18) 0.0253(7) Uani 1 1 d .
H8A H 0.3631 0.4184 0.6917 0.030 Uiso 1 1 calc R
C8B C 0.1269(3) 0.5254(2) 0.53907(16) 0.0227(7) Uani 1 1 d .
H8B H 0.0594 0.5266 0.5664 0.027 Uiso 1 1 calc R
C8C C 0.8902(2) -0.01936(19) 0.95173(15) 0.0159(6) Uani 1 1 d .
H8C H 0.9606 -0.0228 0.9290 0.019 Uiso 1 1 calc R
C8D C 0.6509(2) 0.0708(2) 0.67674(16) 0.0225(7) Uani 1 1 d .
H8D H 0.7139 0.0610 0.6448 0.027 Uiso 1 1 calc R
C9A C 0.5052(3) 0.3681(2) 0.7553(2) 0.0335(8) Uani 1 1 d .
H9A H 0.5180 0.3066 0.7462 0.040 Uiso 1 1 calc R
C9B C 0.1518(3) 0.6106(2) 0.48425(17) 0.0301(8) Uani 1 1 d .
H9B H 0.1013 0.6686 0.4752 0.036 Uiso 1 1 calc R
C9C C 0.8576(2) -0.1034(2) 1.00340(15) 0.0191(6) Uani 1 1 d .
H9C H 0.9060 -0.1627 1.0151 0.023 Uiso 1 1 calc R
C9D C 0.5627(2) 0.1425(2) 0.64196(18) 0.0269(7) Uani 1 1 d .
H9D H 0.5668 0.1804 0.5869 0.032 Uiso 1 1 calc R
C10A C 0.5784(2) 0.3928(2) 0.8005(2) 0.0341(8) Uani 1 1 d .
H10A H 0.6413 0.3483 0.8212 0.041 Uiso 1 1 calc R
C10B C 0.2526(3) 0.6087(2) 0.44288(19) 0.0371(9) Uani 1 1 d .
H10B H 0.2699 0.6657 0.4067 0.045 Uiso 1 1 calc R
C10C C 0.7524(3) -0.0981(2) 1.03735(16) 0.0245(7) Uani 1 1 d .
H10C H 0.7298 -0.1541 1.0710 0.029 Uiso 1 1 calc R
C10D C 0.4682(3) 0.1578(2) 0.68910(19) 0.0304(8) Uani 1 1 d .
H10D H 0.4089 0.2054 0.6656 0.037 Uiso 1 1 calc R
C11A C 0.5589(3) 0.4826(2) 0.8153(2) 0.0335(8) Uani 1 1 d .
H11A H 0.6089 0.4990 0.8458 0.040 Uiso 1 1 calc R
C11B C 0.3265(3) 0.5228(2) 0.4554(2) 0.0390(9) Uani 1 1 d .
H11B H 0.3932 0.5217 0.4268 0.047 Uiso 1 1 calc R
C11C C 0.6814(3) -0.0091(2) 1.02085(17) 0.0267(7) Uani 1 1 d .
H11C H 0.6115 -0.0055 1.0445 0.032 Uiso 1 1 calc R
C11D C 0.4630(3) 0.1017(2) 0.77126(19) 0.0331(8) Uani 1 1 d .
H11D H 0.3996 0.1111 0.8029 0.040 Uiso 1 1 calc R
C12A C 0.4648(2) 0.5492(2) 0.78501(17) 0.0258(7) Uani 1 1 d .
H12A H 0.4510 0.6094 0.7966 0.031 Uiso 1 1 calc R
C12B C 0.3021(3) 0.4372(2) 0.51083(18) 0.0271(7) Uani 1 1 d .
H12B H 0.3526 0.3792 0.5194 0.033 Uiso 1 1 calc R
C12C C 0.7136(2) 0.0749(2) 0.96922(16) 0.0218(6) Uani 1 1 d .
H12C H 0.6655 0.1344 0.9583 0.026 Uiso 1 1 calc R
C12D C 0.5515(2) 0.0317(2) 0.80654(18) 0.0261(7) Uani 1 1 d .
H12D H 0.5482 -0.0035 0.8625 0.031 Uiso 1 1 calc R
C13A C 0.3639(2) 0.7637(2) 0.64554(16) 0.0185(6) Uani 1 1 d .
C13B C 0.1821(2) 0.22056(18) 0.53386(15) 0.0132(6) Uani 1 1 d .
C13C C 0.8331(2) 0.28876(19) 0.95721(15) 0.0142(6) Uani 1 1 d .
C13D C 0.6399(2) -0.2135(2) 0.87506(16) 0.0187(6) Uani 1 1 d .
C14A C 0.4635(2) 0.7346(2) 0.60843(17) 0.0246(7) Uani 1 1 d .
H14A H 0.4805 0.6722 0.6013 0.030 Uiso 1 1 calc R
C14B C 0.1639(2) 0.2831(2) 0.45260(16) 0.0168(6) Uani 1 1 d .
H14B H 0.1460 0.3502 0.4446 0.020 Uiso 1 1 calc R
C14C C 0.8388(2) 0.2285(2) 1.03990(16) 0.0159(6) Uani 1 1 d .
H14C H 0.8556 0.1611 1.0500 0.019 Uiso 1 1 calc R
C14D C 0.5417(2) -0.1950(2) 0.83364(17) 0.0234(7) Uani 1 1 d .
H14D H 0.5333 -0.1525 0.7800 0.028 Uiso 1 1 calc R
C15A C 0.5376(2) 0.7979(2) 0.58196(18) 0.0291(7) Uani 1 1 d .
H15A H 0.6038 0.7781 0.5571 0.035 Uiso 1 1 calc R
C15B C 0.1726(2) 0.2456(2) 0.38472(17) 0.0221(6) Uani 1 1 d .
H15B H 0.1620 0.2878 0.3311 0.026 Uiso 1 1 calc R
C15C C 0.8193(2) 0.2692(2) 1.10645(16) 0.0189(6) Uani 1 1 d .
H15C H 0.8226 0.2288 1.1610 0.023 Uiso 1 1 calc R
C15D C 0.4555(2) -0.2402(2) 0.87252(18) 0.0287(7) Uani 1 1 d .
H15D H 0.3889 -0.2262 0.8452 0.034 Uiso 1 1 calc R
C16A C 0.5122(2) 0.8905(2) 0.59289(18) 0.0285(8) Uani 1 1 d .
H16A H 0.5613 0.9332 0.5748 0.034 Uiso 1 1 calc R
C16B C 0.1970(2) 0.1453(2) 0.39523(17) 0.0246(7) Uani 1 1 d .
H16B H 0.2029 0.1205 0.3490 0.030 Uiso 1 1 calc R
C16C C 0.7951(2) 0.3695(2) 1.09269(17) 0.0218(6) Uani 1 1 d .
H16C H 0.7814 0.3962 1.1378 0.026 Uiso 1 1 calc R
C16D C 0.4679(3) -0.3055(2) 0.95140(19) 0.0289(7) Uani 1 1 d .
H16D H 0.4101 -0.3355 0.9770 0.035 Uiso 1 1 calc R
C17A C 0.4152(2) 0.9202(2) 0.63003(19) 0.0272(7) Uani 1 1 d .
H17A H 0.3996 0.9824 0.6377 0.033 Uiso 1 1 calc R
C17B C 0.2125(2) 0.0831(2) 0.47526(17) 0.0234(7) Uani 1 1 d .
H17B H 0.2282 0.0159 0.4831 0.028 Uiso 1 1 calc R
C17C C 0.7913(2) 0.4297(2) 1.01167(17) 0.0214(6) Uani 1 1 d .
H17C H 0.7764 0.4971 1.0022 0.026 Uiso 1 1 calc R
C17D C 0.5664(2) -0.3259(2) 0.99171(18) 0.0283(7) Uani 1 1 d .
H17D H 0.5754 -0.3704 1.0445 0.034 Uiso 1 1 calc R
C18A C 0.3399(2) 0.8574(2) 0.65629(17) 0.0217(6) Uani 1 1 d .
H18A H 0.2739 0.8780 0.6809 0.026 Uiso 1 1 calc R
C18B C 0.2047(2) 0.1203(2) 0.54378(17) 0.0189(6) Uani 1 1 d .
H18B H 0.2146 0.0777 0.5973 0.023 Uiso 1 1 calc R
C18C C 0.8098(2) 0.3896(2) 0.94452(16) 0.0172(6) Uani 1 1 d .
H18C H 0.8066 0.4307 0.8902 0.021 Uiso 1 1 calc R
C18D C 0.6526(2) -0.2803(2) 0.95414(16) 0.0229(7) Uani 1 1 d .
H18D H 0.7189 -0.2944 0.9818 0.027 Uiso 1 1 calc R
N1A N 0.17255(19) 0.73422(16) 0.65924(14) 0.0174(5) Uani 1 1 d D
H1A H 0.136(2) 0.7916(9) 0.6476(18) 0.026 Uiso 1 1 d D
N1B N 0.15801(18) 0.20169(15) 0.68669(13) 0.0137(5) Uani 1 1 d D
H1B H 0.148(2) 0.1427(10) 0.7016(17) 0.021 Uiso 1 1 d D
N1C N 0.88027(18) 0.30369(16) 0.80780(13) 0.0146(5) Uani 1 1 d D
H1C H 0.894(2) 0.3614(10) 0.7927(17) 0.022 Uiso 1 1 d D
N1D N 0.83742(18) -0.21217(16) 0.84666(14) 0.0169(5) Uani 1 1 d D
H1D H 0.862(2) -0.2717(8) 0.8503(18) 0.025 Uiso 1 1 d D
N3A N 0.18762(18) 0.57605(15) 0.71149(13) 0.0151(5) Uani 1 1 d .
N3B N 0.16265(18) 0.34669(15) 0.70009(13) 0.0149(5) Uani 1 1 d .
N3C N 0.87794(17) 0.15960(15) 0.79202(12) 0.0131(5) Uani 1 1 d .
N3D N 0.84492(17) -0.06119(15) 0.77623(12) 0.0129(5) Uani 1 1 d .
Cl1 Cl 0.13286(6) 0.38247(5) 0.89365(4) 0.02638(17) Uani 1 1 d .
Cl2 Cl -0.06081(6) 0.51196(5) 0.72943(4) 0.02128(16) Uani 1 1 d .
Cl3 Cl 0.91705(6) 0.12509(5) 0.59757(4) 0.01941(15) Uani 1 1 d .
Cl4 Cl 1.10198(5) -0.01110(4) 0.76926(4) 0.01712(15) Uani 1 1 d .
Zn1 Zn 0.12430(3) 0.45450(2) 0.756132(18) 0.01576(9) Uani 1 1 d .
Zn2 Zn 0.92121(2) 0.05240(2) 0.736649(17) 0.01363(8) Uani 1 1 d .
O1 O 0.0630(2) 0.91393(15) 0.58520(13) 0.0326(5) Uani 1 1 d D
H11 H 0.043(3) 0.914(2) 0.5381(10) 0.049 Uiso 1 1 d D
H12 H 0.025(2) 0.9639(15) 0.5977(17) 0.049 Uiso 1 1 d D
O2 O 0.9404(2) 0.59665(16) 0.90204(16) 0.0434(6) Uani 1 1 d D
H21 H 0.985(3) 0.5486(17) 0.8947(16) 0.065 Uiso 1 1 d D
H22 H 0.942(2) 0.593(3) 0.9543(8) 0.065 Uiso 1 1 d D

loop_
_atom_site_aniso_label
_atom_site_aniso_U_11
_atom_site_aniso_U_22
_atom_site_aniso_U_33
_atom_site_aniso_U_23
_atom_site_aniso_U_13
_atom_site_aniso_U_12
C2A 0.0185(15) 0.0125(14) 0.0202(14) -0.0016(11) -0.0025(11) -0.0061(11)
C2B 0.0205(15) 0.0129(14) 0.0125(13) -0.0008(11) -0.0012(10) -0.0021(11)
C2C 0.0192(15) 0.0159(14) 0.0132(13) -0.0031(11) 0.0021(10) -0.0062(11)
C2D 0.0161(14) 0.0150(14) 0.0170(13) -0.0062(11) -0.0030(10) -0.0046(11)
C4A 0.0190(15) 0.0181(15) 0.0118(13) -0.0034(11) 0.0021(10) -0.0052(12)
C4B 0.0185(15) 0.0121(14) 0.0129(13) -0.0016(11) -0.0011(10) -0.0041(11)
C4C 0.0131(14) 0.0149(14) 0.0115(13) -0.0038(10) -0.0005(10) -0.0020(11)
C4D 0.0188(15) 0.0165(14) 0.0078(12) -0.0034(10) 0.0004(10) -0.0059(11)
C5A 0.0187(15) 0.0191(15) 0.0156(14) -0.0043(11) 0.0034(10) -0.0071(12)
C5B 0.0125(14) 0.0091(13) 0.0138(13) -0.0005(10) -0.0020(10) -0.0019(10)
C5C 0.0104(13) 0.0112(13) 0.0177(14) -0.0048(11) 0.0003(10) -0.0009(10)
C5D 0.0195(15) 0.0153(14) 0.0112(13) -0.0031(11) -0.0025(10) -0.0051(11)
C7A 0.0177(15) 0.0183(15) 0.0153(14) -0.0017(11) 0.0025(10) -0.0046(12)
C7B 0.0276(16) 0.0128(14) 0.0120(13) -0.0012(11) -0.0030(11) -0.0089(12)
C7C 0.0221(15) 0.0114(14) 0.0109(13) -0.0048(10) -0.0002(10) -0.0068(11)
C7D 0.0189(15) 0.0141(14) 0.0202(14) -0.0035(11) -0.0030(11) -0.0060(11)
C8A 0.0243(17) 0.0225(16) 0.0316(17) -0.0103(13) -0.0035(13) -0.0054(13)
C8B 0.0347(18) 0.0170(15) 0.0152(14) -0.0016(12) -0.0045(12) -0.0048(13)
C8C 0.0196(15) 0.0178(14) 0.0116(13) -0.0059(11) -0.0006(10) -0.0039(11)
C8D 0.0256(17) 0.0216(16) 0.0189(15) -0.0018(12) 0.0014(11) -0.0069(13)
C9A 0.0303(19) 0.0227(17) 0.047(2) -0.0104(15) 0.0011(15) -0.0018(14)
C9B 0.052(2) 0.0139(16) 0.0221(16) 0.0025(12) -0.0082(14) -0.0082(15)
C9C 0.0316(17) 0.0132(14) 0.0137(14) -0.0036(11) -0.0043(11) -0.0055(12)
C9D 0.0299(18) 0.0201(16) 0.0249(16) 0.0019(13) -0.0062(13) -0.0010(13)
C10A 0.0146(16) 0.0320(19) 0.046(2) -0.0013(16) -0.0071(13) 0.0071(14)
C10B 0.058(2) 0.0255(19) 0.0250(17) 0.0088(14) -0.0069(16) -0.0231(17)
C10C 0.0371(19) 0.0224(17) 0.0152(14) -0.0015(12) 0.0024(12) -0.0143(14)
C10D 0.0272(18) 0.0238(17) 0.0358(19) -0.0027(14) -0.0087(14) 0.0008(14)
C11A 0.0259(18) 0.033(2) 0.0382(19) 0.0010(15) -0.0121(14) -0.0105(15)
C11B 0.045(2) 0.039(2) 0.0307(19) 0.0038(16) 0.0051(15) -0.0232(18)
C11C 0.0268(17) 0.0316(18) 0.0228(16) -0.0059(13) 0.0087(12) -0.0133(14)
C11D 0.0246(18) 0.0319(19) 0.0363(19) -0.0054(15) 0.0097(13) 0.0012(14)
C12A 0.0291(18) 0.0222(16) 0.0274(16) -0.0063(13) -0.0051(13) -0.0074(13)
C12B 0.0311(18) 0.0224(17) 0.0256(16) 0.0003(13) 0.0013(13) -0.0102(14)
C12C 0.0231(16) 0.0177(15) 0.0228(15) -0.0051(12) 0.0032(11) -0.0012(12)
C12D 0.0232(17) 0.0294(18) 0.0226(16) -0.0036(13) 0.0032(12) -0.0039(13)
C13A 0.0189(15) 0.0181(15) 0.0174(14) -0.0022(11) -0.0020(11) -0.0044(12)
C13B 0.0113(14) 0.0138(14) 0.0158(13) -0.0047(11) -0.0001(10) -0.0047(11)
C13C 0.0112(14) 0.0157(14) 0.0172(14) -0.0056(11) -0.0008(10) -0.0039(11)
C13D 0.0201(15) 0.0191(15) 0.0188(14) -0.0049(12) 0.0008(11) -0.0093(12)
C14A 0.0262(17) 0.0254(17) 0.0237(16) -0.0095(13) 0.0025(12) -0.0051(13)
C14B 0.0157(15) 0.0145(14) 0.0203(14) -0.0047(11) -0.0028(11) -0.0022(11)
C14C 0.0137(14) 0.0145(14) 0.0208(14) -0.0062(11) -0.0018(10) -0.0029(11)
C14D 0.0225(16) 0.0267(17) 0.0201(15) -0.0014(12) -0.0046(11) -0.0087(13)
C15A 0.0200(17) 0.038(2) 0.0294(17) -0.0070(14) 0.0053(12) -0.0116(14)
C15B 0.0227(16) 0.0241(16) 0.0173(14) -0.0035(12) -0.0055(11) -0.0008(12)
C15C 0.0176(15) 0.0244(16) 0.0151(14) -0.0040(12) -0.0022(10) -0.0062(12)
C15D 0.0198(16) 0.0377(19) 0.0309(17) -0.0080(14) -0.0059(12) -0.0109(14)
C16A 0.0262(18) 0.0284(18) 0.0275(17) 0.0053(14) -0.0046(13) -0.0150(14)
C16B 0.0308(18) 0.0246(17) 0.0225(15) -0.0130(13) -0.0017(12) -0.0046(13)
C16C 0.0214(16) 0.0270(17) 0.0237(15) -0.0163(13) 0.0025(11) -0.0071(13)
C16D 0.0254(17) 0.0294(18) 0.0330(18) -0.0057(14) 0.0109(13) -0.0155(14)
C17A 0.0247(17) 0.0144(15) 0.0401(18) -0.0006(13) -0.0088(13) -0.0059(13)
C17B 0.0293(17) 0.0157(15) 0.0265(16) -0.0090(12) -0.0007(12) -0.0022(13)
C17C 0.0242(16) 0.0151(15) 0.0281(16) -0.0103(12) 0.0011(12) -0.0050(12)
C17D 0.0285(18) 0.0264(17) 0.0247(16) 0.0040(13) 0.0043(13) -0.0098(14)
C18A 0.0186(15) 0.0208(16) 0.0251(15) -0.0045(12) -0.0030(11) -0.0042(12)
C18B 0.0214(16) 0.0169(15) 0.0182(14) -0.0052(11) 0.0027(11) -0.0036(12)
C18C 0.0171(15) 0.0160(15) 0.0189(14) -0.0059(11) 0.0001(11) -0.0026(11)
C18D 0.0240(16) 0.0224(16) 0.0197(15) 0.0017(12) -0.0068(12) -0.0073(13)
N1A 0.0219(13) 0.0116(12) 0.0182(12) 0.0016(10) -0.0066(9) -0.0085(10)
N1B 0.0194(12) 0.0087(11) 0.0135(11) -0.0024(9) 0.0033(9) -0.0056(9)
N1C 0.0192(12) 0.0088(12) 0.0155(12) -0.0015(9) -0.0013(9) -0.0042(9)
N1D 0.0160(13) 0.0138(12) 0.0190(12) 0.0010(10) 0.0001(9) -0.0067(10)
N3A 0.0174(12) 0.0119(12) 0.0167(11) -0.0049(9) -0.0036(9) -0.0021(9)
N3B 0.0214(13) 0.0100(12) 0.0141(11) -0.0033(9) -0.0017(9) -0.0043(9)
N3C 0.0149(12) 0.0121(12) 0.0133(11) -0.0041(9) 0.0021(8) -0.0047(9)
N3D 0.0167(12) 0.0120(11) 0.0110(11) -0.0036(9) -0.0010(8) -0.0038(9)
Cl1 0.0438(5) 0.0206(4) 0.0135(3) -0.0018(3) -0.0068(3) -0.0052(3)
Cl2 0.0228(4) 0.0134(3) 0.0251(4) 0.0014(3) -0.0019(3) -0.0068(3)
Cl3 0.0290(4) 0.0145(3) 0.0130(3) -0.0019(3) 0.0021(3) -0.0034(3)
Cl4 0.0174(3) 0.0120(3) 0.0204(3) -0.0015(3) 0.0020(2) -0.0042(3)
Zn1 0.02462(19) 0.00992(17) 0.01293(16) -0.00252(12) -0.00276(12) -0.00372(13)
Zn2 0.01850(18) 0.01098(16) 0.01234(16) -0.00359(12) 0.00250(12) -0.00523(13)
O1 0.0548(16) 0.0191(12) 0.0221(11) -0.0082(9) -0.0097(10) 0.0044(10)
O2 0.0400(16) 0.0179(13) 0.0675(17) -0.0073(12) 0.0043(13) -0.0015(10)

loop_
_atom_type_symbol
_atom_type_description
_atom_type_scat_dispersion_real
_atom_type_scat_dispersion_imag
_atom_type_scat_source
C C 0.0033 0.0016 'International Tables Vol C Tables 4.2.6.8 and 6.1.1.4'
H H 0.0000 0.0000 'International Tables Vol C Tables 4.2.6.8 and 6.1.1.4'
N N 0.0061 0.0033 'International Tables Vol C Tables 4.2.6.8 and 6.1.1.4'
Cl Cl 0.1484 0.1585 'International Tables Vol C Tables 4.2.6.8 and 6.1.1.4'
Zn Zn 0.2839 1.4301 'International Tables Vol C Tables 4.2.6.8 and 6.1.1.4'
O O 0.0106 0.0060 'International Tables Vol C Tables 4.2.6.8 and 6.1.1.4'

loop_
_geom_angle_atom_site_label_1
_geom_angle_atom_site_label_2
_geom_angle_atom_site_label_3
_geom_angle
N1A C2A N3A 111.7(2)
N1A C2A H2A 124.2
N3A C2A H2A 124.2
N3B C2B N1B 110.8(2)
N3B C2B H2B 124.6
N1B C2B H2B 124.6
N1C C2C N3C 110.8(2)
N1C C2C H2C 124.6
N3C C2C H2C 124.6
N3D C2D N1D 110.4(2)
N3D C2D H2D 124.8
N1D C2D H2D 124.8
C5A C4A N3A 108.3(2)
C5A C4A C7A 127.9(2)
N3A C4A C7A 123.6(2)
C5B C4B N3B 109.3(2)
C5B C4B C7B 130.6(2)
N3B C4B C7B 120.1(2)
C5C C4C N3C 108.6(2)
C5C C4C C7C 131.0(2)
N3C C4C C7C 120.2(2)
C5D C4D N3D 108.1(2)
C5D C4D C7D 129.7(2)
N3D C4D C7D 122.0(2)
C4A C5A N1A 105.7(2)
C4A C5A C13A 134.2(3)
N1A C5A C13A 120.1(2)
C4B C5B N1B 105.2(2)
C4B C5B C13B 133.1(2)
N1B C5B C13B 121.7(2)
C4C C5C N1C 105.4(2)
C4C C5C C13C 133.5(2)
N1C C5C C13C 121.2(2)
N1D C5D C4D 106.4(2)
N1D C5D C13D 120.8(2)
C4D C5D C13D 132.8(3)
C8A C7A C12A 118.6(3)
C8A C7A C4A 121.9(3)
C12A C7A C4A 119.4(3)
C8B C7B C12B 119.5(2)
C8B C7B C4B 120.7(3)
C12B C7B C4B 119.8(3)
C8C C7C C12C 119.9(2)
C8C C7C C4C 120.8(2)
C12C C7C C4C 119.3(2)
C12D C7D C8D 118.3(3)
C12D C7D C4D 121.6(2)
C8D C7D C4D 120.0(3)
C7A C8A C9A 120.5(3)
C7A C8A H8A 119.7
C9A C8A H8A 119.7
C7B C8B C9B 120.6(3)
C7B C8B H8B 119.7
C9B C8B H8B 119.7
C7C C8C C9C 120.4(3)
C7C C8C H8C 119.8
C9C C8C H8C 119.8
C9D C8D C7D 120.5(3)
C9D C8D H8D 119.8
C7D C8D H8D 119.8
C10A C9A C8A 120.0(3)
C10A C9A H9A 120.0
C8A C9A H9A 120.0
C8B C9B C10B 119.7(3)
C8B C9B H9B 120.2
C10B C9B H9B 120.2
C10C C9C C8C 119.7(3)
C10C C9C H9C 120.1
C8C C9C H9C 120.1
C10D C9D C8D 120.2(3)
C10D C9D H9D 119.9
C8D C9D H9D 119.9
C11A C10A C9A 120.3(3)
C11A C10A H10A 119.9
C9A C10A H10A 119.9
C11B C10B C9B 120.2(3)
C11B C10B H10B 119.9
C9B C10B H10B 119.9
C11C C10C C9C 119.8(3)
C11C C10C H10C 120.1
C9C C10C H10C 120.1
C11D C10D C9D 119.6(3)
C11D C10D H10D 120.2
C9D C10D H10D 120.2
C10A C11A C12A 120.2(3)
C10A C11A H11A 119.9
C12A C11A H11A 119.9
C10B C11B C12B 120.4(3)
C10B C11B H11B 119.8
C12B C11B H11B 119.8
C10C C11C C12C 120.7(3)
C10C C11C H11C 119.7
C12C C11C H11C 119.7
C12D C11D C10D 120.3(3)
C12D C11D H11D 119.8
C10D C11D H11D 119.8
C11A C12A C7A 120.4(3)
C11A C12A H12A 119.8
C7A C12A H12A 119.8
C11B C12B C7B 119.7(3)
C11B C12B H12B 120.1
C7B C12B H12B 120.1
C11C C12C C7C 119.5(3)
C11C C12C H12C 120.3
C7C C12C H12C 120.3
C11D C12D C7D 121.0(3)
C11D C12D H12D 119.5
C7D C12D H12D 119.5
C14A C13A C18A 119.0(3)
C14A C13A C5A 120.6(3)
C18A C13A C5A 120.4(3)
C18B C13B C14B 118.2(2)
C18B C13B C5B 120.6(2)
C14B C13B C5B 121.1(2)
C18C C13C C14C 118.3(3)
C18C C13C C5C 120.2(2)
C14C C13C C5C 121.5(2)
C14D C13D C18D 119.3(2)
C14D C13D C5D 121.4(2)
C18D C13D C5D 119.2(2)
C15A C14A C13A 120.7(3)
C15A C14A H14A 119.6
C13A C14A H14A 119.6
C15B C14B C13B 120.3(3)
C15B C14B H14B 119.8
C13B C14B H14B 119.8
C15C C14C C13C 120.2(3)
C15C C14C H14C 119.9
C13C C14C H14C 119.9
C13D C14D C15D 119.9(2)
C13D C14D H14D 120.1
C15D C14D H14D 120.1
C16A C15A C14A 119.4(3)
C16A C15A H15A 120.3
C14A C15A H15A 120.3
C14B C15B C16B 120.9(3)
C14B C15B H15B 119.5
C16B C15B H15B 119.5
C14C C15C C16C 120.7(2)
C14C C15C H15C 119.6
C16C C15C H15C 119.6
C16D C15D C14D 120.6(3)
C16D C15D H15D 119.7
C14D C15D H15D 119.7
C17A C16A C15A 120.8(3)
C17A C16A H16A 119.6
C15A C16A H16A 119.6
C17B C16B C15B 119.1(3)
C17B C16B H16B 120.4
C15B C16B H16B 120.4
C17C C16C C15C 119.7(3)
C17C C16C H16C 120.2
C15C C16C H16C 120.2
C17D C16D C15D 119.6(3)
C17D C16D H16D 120.2
C15D C16D H16D 120.2
C16A C17A C18A 120.2(3)
C16A C17A H17A 119.9
C18A C17A H17A 119.9
C16B C17B C18B 120.3(3)
C16B C17B H17B 119.9
C18B C17B H17B 119.9
C16C C17C C18C 120.0(3)
C16C C17C H17C 120.0
C18C C17C H17C 120.0
C16D C17D C18D 120.4(3)
C16D C17D H17D 119.8
C18D C17D H17D 119.8
C13A C18A C17A 119.9(3)
C13A C18A H18A 120.1
C17A C18A H18A 120.1
C17B C18B C13B 121.1(2)
C17B C18B H18B 119.5
C13B C18B H18B 119.5
C17C C18C C13C 121.0(2)
C17C C18C H18C 119.5
C13C C18C H18C 119.5
C17D C18D C13D 120.2(3)
C17D C18D H18D 119.9
C13D C18D H18D 119.9
C2A N1A C5A 108.1(2)
C2A N1A H1A 119(2)
C5A N1A H1A 132(2)
C2B N1B C5B 108.8(2)
C2B N1B H1B 122.9(19)
C5B N1B H1B 128.1(19)
C2C N1C C5C 109.2(2)
C2C N1C H1C 120(2)
C5C N1C H1C 130(2)
C2D N1D C5D 108.5(2)
C2D N1D H1D 116(2)
C5D N1D H1D 129(2)
C2A N3A C4A 106.2(2)
C2A N3A Zn1 118.45(18)
C4A N3A Zn1 135.26(17)
C2B N3B C4B 105.9(2)
C2B N3B Zn1 121.17(18)
C4B N3B Zn1 131.33(16)
C2C N3C C4C 106.0(2)
C2C N3C Zn2 121.12(17)
C4C N3C Zn2 131.58(16)
C2D N3D C4D 106.5(2)
C2D N3D Zn2 119.20(17)
C4D N3D Zn2 132.88(18)
N3A Zn1 N3B 119.44(9)
N3A Zn1 Cl1 118.26(6)
N3B Zn1 Cl1 106.14(6)
N3A Zn1 Cl2 102.10(6)
N3B Zn1 Cl2 104.03(7)
Cl1 Zn1 Cl2 104.79(3)
N3D Zn2 N3C 116.60(8)
N3D Zn2 Cl3 116.17(6)
N3C Zn2 Cl3 106.14(6)
N3D Zn2 Cl4 104.71(6)
N3C Zn2 Cl4 106.10(6)
Cl3 Zn2 Cl4 106.21(3)
H11 O1 H12 107.8(11)
H21 O2 H22 106.8(14)

loop_
_geom_bond_atom_site_label_1
_geom_bond_atom_site_label_2
_geom_bond_distance
C2A N1A 1.320(3)
C2A N3A 1.326(3)
C2A H2A 0.9300
C2B N3B 1.326(3)
C2B N1B 1.336(3)
C2B H2B 0.9300
C2C N1C 1.327(3)
C2C N3C 1.330(3)
C2C H2C 0.9300
C2D N3D 1.332(3)
C2D N1D 1.336(3)
C2D H2D 0.9300
C4A C5A 1.376(4)
C4A N3A 1.392(3)
C4A C7A 1.471(4)
C4B C5B 1.367(4)
C4B N3B 1.398(3)
C4B C7B 1.486(3)
C4C C5C 1.374(4)
C4C N3C 1.399(3)
C4C C7C 1.484(3)
C4D C5D 1.372(3)
C4D N3D 1.391(3)
C4D C7D 1.474(4)
C5A N1A 1.391(4)
C5A C13A 1.476(4)
C5B N1B 1.384(3)
C5B C13B 1.460(4)
C5C N1C 1.378(3)
C5C C13C 1.464(4)
C5D N1D 1.370(3)
C5D C13D 1.477(4)
C7A C8A 1.385(4)
C7A C12A 1.396(4)
C7B C8B 1.385(4)
C7B C12B 1.395(4)
C7C C8C 1.386(4)
C7C C12C 1.394(4)
C7D C12D 1.394(4)
C7D C8D 1.400(4)
C8A C9A 1.391(4)
C8A H8A 0.9300
C8B C9B 1.389(4)
C8B H8B 0.9300
C8C C9C 1.394(3)
C8C H8C 0.9300
C8D C9D 1.388(4)
C8D H8D 0.9300
C9A C10A 1.375(4)
C9A H9A 0.9300
C9B C10B 1.391(5)
C9B H9B 0.9300
C9C C10C 1.390(4)
C9C H9C 0.9300
C9D C10D 1.389(4)
C9D H9D 0.9300
C10A C11A 1.369(5)
C10A H10A 0.9300
C10B C11B 1.373(5)
C10B H10B 0.9300
C10C C11C 1.386(4)
C10C H10C 0.9300
C10D C11D 1.384(4)
C10D H10D 0.9300
C11A C12A 1.388(4)
C11A H11A 0.9300
C11B C12B 1.396(4)
C11B H11B 0.9300
C11C C12C 1.392(4)
C11C H11C 0.9300
C11D C12D 1.381(4)
C11D H11D 0.9300
C12A H12A 0.9300
C12B H12B 0.9300
C12C H12C 0.9300
C12D H12D 0.9300
C13A C14A 1.395(4)
C13A C18A 1.396(4)
C13B C18B 1.393(4)
C13B C14B 1.403(3)
C13C C18C 1.395(4)
C13C C14C 1.404(3)
C13D C14D 1.384(4)
C13D C18D 1.394(3)
C14A C15A 1.391(4)
C14A H14A 0.9300
C14B C15B 1.376(4)
C14B H14B 0.9300
C14C C15C 1.384(4)
C14C H14C 0.9300
C14D C15D 1.393(4)
C14D H14D 0.9300
C15A C16A 1.383(4)
C15A H15A 0.9300
C15B C16B 1.392(4)
C15B H15B 0.9300
C15C C16C 1.385(4)
C15C H15C 0.9300
C15D C16D 1.383(4)
C15D H15D 0.9300
C16A C17A 1.372(4)
C16A H16A 0.9300
C16B C17B 1.383(4)
C16B H16B 0.9300
C16C C17C 1.382(4)
C16C H16C 0.9300
C16D C17D 1.375(4)
C16D H16D 0.9300
C17A C18A 1.396(4)
C17A H17A 0.9300
C17B C18B 1.384(4)
C17B H17B 0.9300
C17C C18C 1.387(4)
C17C H17C 0.9300
C17D C18D 1.389(4)
C17D H17D 0.9300
C18A H18A 0.9300
C18B H18B 0.9300
C18C H18C 0.9300
C18D H18D 0.9300
N1A H1A 0.843(7)
N1B H1B 0.853(10)
N1C H1C 0.853(10)
N1D H1D 0.847(7)
N3A Zn1 2.001(2)
N3B Zn1 2.008(2)
N3C Zn2 1.998(2)
N3D Zn2 1.990(2)
Cl1 Zn1 2.2305(7)
Cl2 Zn1 2.3207(7)
Cl3 Zn2 2.2549(6)
Cl4 Zn2 2.2989(7)
O1 H11 0.836(7)
O1 H12 0.857(7)
O2 H21 0.836(6)
O2 H22 0.860(7)
